data_7030903
loop_
_publ_author_name
'Normand, Adrien T.'
'Massard, Alexandre'
'Richard, Philippe'
'Canovas, Coline'
'Balan, C\'edric'
'Picquet, Michel'
'Auffrant, Audrey'
'Le Gendre, Pierre'

_publ_section_title
;
 Titanium imido complexes stabilised by bis(iminophosphoranyl)methanide
 ligands: the influence of N-substituents on solution dynamics and
 reactivity.
;
_journal_issue 40
_journal_name_full 'Dalton transactions (Cambridge, England : 2003)'
_journal_page_first 15098
_journal_page_last 15110
_journal_paper_doi 10.1039/c4dt00746h
_journal_volume 43
_journal_year 2014
_chemical_formula_moiety 'C37 H47 Li N2 O P2'
_chemical_formula_sum 'C37 H47 Li N2 O P2'
_chemical_formula_weight 604.64
_space_group_crystal_system triclinic
_space_group_IT_number 2
_space_group_name_Hall '-P 1'
_space_group_name_H-M_alt 'P -1'
_symmetry_space_group_name_Hall '-P 1'
_symmetry_space_group_name_H-M 'P -1'
_atom_sites_solution_hydrogens geom
_atom_sites_solution_primary direct
_cell_angle_alpha 90.684(2)
_cell_angle_beta 94.916(2)
_cell_angle_gamma 113.273(2)
_cell_formula_units_Z 2
_cell_length_a 10.7879(3)
_cell_length_b 11.0506(3)
_cell_length_c 15.9326(5)
_cell_measurement_temperature 115
_cell_volume 1736.23(9)
_computing_molecular_graphics 'Olex2 (Dolomanov et al., 2009)'
_computing_publication_material 'Olex2 (Dolomanov et al., 2009)'
_computing_structure_refinement 'XL (Sheldrick, 2008)'
_computing_structure_solution 'SIR2004 (Burla et al., 2007)'
_diffrn_ambient_temperature 115
_diffrn_detector 'CCD Plate'
_diffrn_detector_area_resol_mean 9
_diffrn_detector_type 'CCD area detector'
_diffrn_measured_fraction_theta_full 0.982
_diffrn_measured_fraction_theta_max 0.971
_diffrn_measurement_device '\k-geometry diffractometer'
_diffrn_measurement_device_type 'Nonius Kappa APEX II'
_diffrn_measurement_method 'CCD rotation images, thick slices'
_diffrn_radiation_collimation '0.6 mm'
_diffrn_radiation_monochromator graphite
_diffrn_radiation_probe x-ray
_diffrn_radiation_type MoK\a
_diffrn_radiation_wavelength 0.71073
_diffrn_reflns_av_R_equivalents 0.0137
_diffrn_reflns_av_unetI/netI 0.0231
_diffrn_reflns_Laue_measured_fraction_full 0.982
_diffrn_reflns_Laue_measured_fraction_max 0.971
_diffrn_reflns_limit_h_max 13
_diffrn_reflns_limit_h_min -14
_diffrn_reflns_limit_k_max 13
_diffrn_reflns_limit_k_min -14
_diffrn_reflns_limit_l_max 20
_diffrn_reflns_limit_l_min -20
_diffrn_reflns_number 12733
_diffrn_reflns_point_group_measured_fraction_full 0.982
_diffrn_reflns_point_group_measured_fraction_max 0.971
_diffrn_reflns_theta_full 25.242
_diffrn_reflns_theta_max 27.566
_diffrn_reflns_theta_min 2.322
_diffrn_source 'X-ray tube'
_diffrn_source_target Mo
_diffrn_source_type 'Siemens KFF Mo 2K-180'
_exptl_absorpt_coefficient_mu 0.155
_exptl_absorpt_correction_type none
_exptl_crystal_colour colourless
_exptl_crystal_density_diffrn 1.157
_exptl_crystal_description prism
_exptl_crystal_F_000 648
_exptl_crystal_size_max 0.6
_exptl_crystal_size_mid 0.5
_exptl_crystal_size_min 0.4
_refine_diff_density_max 0.466
_refine_diff_density_min -0.294
_refine_diff_density_rms 0.045
_refine_ls_extinction_method none
_refine_ls_goodness_of_fit_ref 1.076
_refine_ls_hydrogen_treatment constr
_refine_ls_matrix_type full
_refine_ls_number_parameters 407
_refine_ls_number_reflns 7798
_refine_ls_number_restraints 0
_refine_ls_restrained_S_all 1.076
_refine_ls_R_factor_all 0.0443
_refine_ls_R_factor_gt 0.0404
_refine_ls_shift/su_max 0.001
_refine_ls_shift/su_mean 0.000
_refine_ls_structure_factor_coef Fsqd
_refine_ls_weighting_details 'w=1/[\s^2^(Fo^2^)+(0.0421P)^2^+1.0366P] where P=(Fo^2^+2Fc^2^)/3'
_refine_ls_weighting_scheme calc
_refine_ls_wR_factor_gt 0.1023
_refine_ls_wR_factor_ref 0.1063
_reflns_Friedel_coverage 0.000
_reflns_number_gt 7224
_reflns_number_total 7798
_reflns_threshold_expression 'I > 2\s(I)'
_cod_data_source_file c4dt00746h2.cif
_cod_data_source_block 3c
_cod_depositor_comments 'Adding full bibliography for 7030902--7030905.cif.'
_cod_database_code 7030903
_shelx_space_group_comment
;
The symmetry employed for this shelxl refinement is uniquely defined
by the following loop, which should always be used as a source of
symmetry information in preference to the above space-group names.
They are only intended as comments.
;
_olex2_refinement_description
;
1. Fixed Uiso
 At 1.2 times of:
  All C(H) groups, All C(H,H) groups, All C(H,H,H,H) groups
 At 1.5 times of:
  All C(H,H,H) groups
2. Others
 Sof(H37C)=Sof(H37D)=Sof(H34C)=Sof(H34D)=Sof(C35A)=Sof(H35C)=Sof(H35D)=
 Sof(C36A)=Sof(H36C)=Sof(H36D)=1-FVAR(1)
 Sof(C35)=Sof(H35A)=Sof(H35B)=Sof(C36)=Sof(H36A)=Sof(H36B)=Sof(H37A)=Sof(H37B)=
 Sof(H34A)=Sof(H34B)=FVAR(1)
3.a Secondary CH2 refined with riding coordinates:
 C35(H35A,H35B), C36(H36A,H36B), C37(H37A,H37B), C37(H37C,H37D), C34(H34A,
 H34B), C34(H34C,H34D), C35A(H35C,H35D), C36A(H36C,H36D)
3.b Me refined with riding coordinates:
 C3(H3A,H3B,H3C), C4(H4A,H4B,H4C), C5(H5A,H5B,H5C), C7(H7A,H7B,H7C), C8(H8A,
 H8B,H8C), C9(H9A,H9B,H9C)
3.c Aromatic/amide H refined with riding coordinates:
 C1(H1), C11(H11), C12(H12), C13(H13), C14(H14), C15(H15), C17(H17), C18(H18),
 C19(H19), C20(H20), C21(H21), C23(H23), C24(H24), C25(H25), C26(H26), C27(H27),
  C29(H29), C30(H30), C31(H31), C32(H32), C33(H33)
;

loop_
_space_group_symop_operation_xyz
'x, y, z'
'-x, -y, -z'

loop_
_atom_site_label
_atom_site_type_symbol
_atom_site_fract_x
_atom_site_fract_y
_atom_site_fract_z
_atom_site_U_iso_or_equiv
_atom_site_adp_type
_atom_site_occupancy
_atom_site_site_symmetry_order
_atom_site_calc_flag
_atom_site_refinement_flags_posn
_atom_site_refinement_flags_occupancy
_atom_site_disorder_assembly
_atom_site_disorder_group
C1 C 0.46047(13) 0.22486(13) 0.31297(8) 0.0188(2) Uani 1 1 d . . . .
H1 H 0.4378 0.2019 0.3673 0.023 Uiso 1 1 calc R . . .
C2 C 0.81799(14) 0.51263(15) 0.24178(10) 0.0285(3) Uani 1 1 d . . . .
C3 C 0.79039(19) 0.5196(2) 0.14661(13) 0.0587(7) Uani 1 1 d . . . .
H3A H 0.7195 0.5509 0.1355 0.088 Uiso 1 1 calc R . . .
H3B H 0.7629 0.4334 0.1200 0.088 Uiso 1 1 calc R . . .
H3C H 0.8714 0.5790 0.1246 0.088 Uiso 1 1 calc R . . .
C4 C 0.93075(15) 0.46273(17) 0.25719(11) 0.0341(3) Uani 1 1 d . . . .
H4A H 0.9014 0.3756 0.2315 0.051 Uiso 1 1 calc R . . .
H4B H 0.9518 0.4603 0.3168 0.051 Uiso 1 1 calc R . . .
H4C H 1.0101 0.5208 0.2330 0.051 Uiso 1 1 calc R . . .
C5 C 0.86924(18) 0.65135(17) 0.28346(16) 0.0482(5) Uani 1 1 d . . . .
H5A H 0.8001 0.6854 0.2747 0.072 Uiso 1 1 calc R . . .
H5B H 0.9490 0.7079 0.2590 0.072 Uiso 1 1 calc R . . .
H5C H 0.8908 0.6478 0.3429 0.072 Uiso 1 1 calc R . . .
C6 C 0.29745(14) 0.35587(13) 0.10746(8) 0.0221(3) Uani 1 1 d . . . .
C7 C 0.30350(16) 0.27512(15) 0.03026(9) 0.0282(3) Uani 1 1 d . . . .
H7A H 0.3958 0.2873 0.0256 0.042 Uiso 1 1 calc R . . .
H7B H 0.2690 0.3040 -0.0196 0.042 Uiso 1 1 calc R . . .
H7C H 0.2495 0.1834 0.0364 0.042 Uiso 1 1 calc R . . .
C8 C 0.15071(16) 0.33773(17) 0.11633(10) 0.0314(3) Uani 1 1 d . . . .
H8A H 0.1486 0.3892 0.1647 0.047 Uiso 1 1 calc R . . .
H8B H 0.0964 0.2463 0.1232 0.047 Uiso 1 1 calc R . . .
H8C H 0.1153 0.3663 0.0666 0.047 Uiso 1 1 calc R . . .
C9 C 0.37963(17) 0.50247(15) 0.09407(10) 0.0326(3) Uani 1 1 d . . . .
H9A H 0.4722 0.5167 0.0884 0.049 Uiso 1 1 calc R . . .
H9B H 0.3761 0.5548 0.1416 0.049 Uiso 1 1 calc R . . .
H9C H 0.3419 0.5275 0.0438 0.049 Uiso 1 1 calc R . . .
C10 C 0.69614(13) 0.25637(13) 0.40766(8) 0.0182(2) Uani 1 1 d . . . .
C11 C 0.64953(13) 0.13139(13) 0.44050(9) 0.0216(3) Uani 1 1 d . . . .
H11 H 0.5911 0.0589 0.4065 0.026 Uiso 1 1 calc R . . .
C12 C 0.68900(14) 0.11352(15) 0.52310(9) 0.0256(3) Uani 1 1 d . . . .
H12 H 0.6574 0.0295 0.5439 0.031 Uiso 1 1 calc R . . .
C13 C 0.77542(16) 0.22096(16) 0.57448(9) 0.0295(3) Uani 1 1 d . . . .
H13 H 0.8015 0.2095 0.6300 0.035 Uiso 1 1 calc R . . .
C14 C 0.82267(18) 0.34542(16) 0.54265(10) 0.0348(4) Uani 1 1 d . . . .
H14 H 0.8812 0.4176 0.5769 0.042 Uiso 1 1 calc R . . .
C15 C 0.78325(16) 0.36346(14) 0.45967(9) 0.0275(3) Uani 1 1 d . . . .
H15 H 0.8154 0.4476 0.4390 0.033 Uiso 1 1 calc R . . .
C16 C 0.67416(14) 0.17862(14) 0.23010(9) 0.0242(3) Uani 1 1 d . . . .
C17 C 0.75519(15) 0.11076(15) 0.25337(10) 0.0295(3) Uani 1 1 d . . . .
H17 H 0.7901 0.1156 0.3093 0.035 Uiso 1 1 calc R . . .
C18 C 0.7846(2) 0.03544(19) 0.19350(13) 0.0437(4) Uani 1 1 d . . . .
H18 H 0.8385 -0.0100 0.2098 0.052 Uiso 1 1 calc R . . .
C19 C 0.7344(2) 0.0280(2) 0.11068(13) 0.0532(6) Uani 1 1 d . . . .
H19 H 0.7546 -0.0221 0.0710 0.064 Uiso 1 1 calc R . . .
C20 C 0.6540(2) 0.0950(2) 0.08612(11) 0.0504(5) Uani 1 1 d . . . .
H20 H 0.6204 0.0901 0.0299 0.060 Uiso 1 1 calc R . . .
C21 C 0.62299(16) 0.17000(18) 0.14538(10) 0.0351(4) Uani 1 1 d . . . .
H21 H 0.5683 0.2144 0.1286 0.042 Uiso 1 1 calc R . . .
C22 C 0.18947(13) 0.17982(13) 0.30879(8) 0.0202(3) Uani 1 1 d . . . .
C23 C 0.10772(14) 0.05710(15) 0.33615(9) 0.0258(3) Uani 1 1 d . . . .
H23 H 0.1131 -0.0189 0.3142 0.031 Uiso 1 1 calc R . . .
C24 C 0.01796(16) 0.04739(17) 0.39616(10) 0.0333(3) Uani 1 1 d . . . .
H24 H -0.0366 -0.0349 0.4139 0.040 Uiso 1 1 calc R . . .
C25 C 0.00988(17) 0.15996(19) 0.42947(10) 0.0353(4) Uani 1 1 d . . . .
H25 H -0.0492 0.1535 0.4700 0.042 Uiso 1 1 calc R . . .
C26 C 0.08970(17) 0.28187(17) 0.40233(10) 0.0327(3) Uani 1 1 d . . . .
H26 H 0.0839 0.3574 0.4245 0.039 Uiso 1 1 calc R . . .
C27 C 0.17897(15) 0.29242(15) 0.34190(9) 0.0266(3) Uani 1 1 d . . . .
H27 H 0.2318 0.3749 0.3236 0.032 Uiso 1 1 calc R . . .
C35 C 0.6262(5) 0.6913(5) 0.4461(2) 0.0472(11) Uani 0.604(11) 1 d . P A 1
H35A H 0.7105 0.6853 0.4344 0.057 Uiso 0.604(11) 1 calc R P A 1
H35B H 0.6260 0.7038 0.5065 0.057 Uiso 0.604(11) 1 calc R P A 1
C28 C 0.25693(13) 0.03769(13) 0.18443(8) 0.0211(3) Uani 1 1 d . . . .
C29 C 0.32755(15) -0.04361(14) 0.19303(10) 0.0278(3) Uani 1 1 d . . . .
H29 H 0.4089 -0.0152 0.2275 0.033 Uiso 1 1 calc R . . .
C30 C 0.27800(18) -0.16731(16) 0.15068(12) 0.0373(4) Uani 1 1 d . . . .
H30 H 0.3268 -0.2203 0.1564 0.045 Uiso 1 1 calc R . . .
C31 C 0.15597(18) -0.21129(16) 0.10003(11) 0.0372(4) Uani 1 1 d . . . .
H31 H 0.1234 -0.2932 0.0712 0.045 Uiso 1 1 calc R . . .
C32 C 0.08313(16) -0.13311(16) 0.09248(10) 0.0339(4) Uani 1 1 d . . . .
H32 H 0.0008 -0.1630 0.0591 0.041 Uiso 1 1 calc R . . .
C33 C 0.13230(15) -0.00993(14) 0.13457(9) 0.0270(3) Uani 1 1 d . . . .
H33 H 0.0818 0.0416 0.1296 0.032 Uiso 1 1 calc R . . .
C36 C 0.6019(6) 0.7999(4) 0.3975(3) 0.0469(11) Uani 0.604(11) 1 d . P A 1
H36A H 0.6865 0.8750 0.3932 0.056 Uiso 0.604(11) 1 calc R P A 1
H36B H 0.5408 0.8291 0.4249 0.056 Uiso 0.604(11) 1 calc R P A 1
C37 C 0.5376(3) 0.73360(18) 0.30979(14) 0.0513(5) Uani 1 1 d . . . .
H37A H 0.4617 0.7558 0.2905 0.062 Uiso 0.604(11) 1 calc R P A 1
H37B H 0.6037 0.7607 0.2688 0.062 Uiso 0.604(11) 1 calc R P A 1
H37C H 0.4644 0.7622 0.3155 0.062 Uiso 0.396(11) 1 calc R P A 2
H37D H 0.5676 0.7532 0.2540 0.062 Uiso 0.396(11) 1 calc R P A 2
C34 C 0.5103(3) 0.57875(19) 0.41131(11) 0.0496(5) Uani 1 1 d . . . .
H34A H 0.4303 0.5730 0.4374 0.060 Uiso 0.604(11) 1 calc R P A 1
H34B H 0.5245 0.4985 0.4211 0.060 Uiso 0.604(11) 1 calc R P A 1
H34C H 0.5657 0.5289 0.4233 0.060 Uiso 0.396(11) 1 calc R P A 2
H34D H 0.4235 0.5342 0.4335 0.060 Uiso 0.396(11) 1 calc R P A 2
N1 N 0.68932(11) 0.43293(11) 0.27671(8) 0.0230(2) Uani 1 1 d . . . .
N2 N 0.36385(11) 0.32568(11) 0.18385(7) 0.0198(2) Uani 1 1 d . . . .
O1 O 0.49307(13) 0.59553(11) 0.32221(7) 0.0360(3) Uani 1 1 d . . . .
P1 P 0.63221(3) 0.28393(3) 0.30217(2) 0.01779(9) Uani 1 1 d . . . .
P2 P 0.32411(3) 0.20130(3) 0.24027(2) 0.01687(8) Uani 1 1 d . . . .
Li Li 0.5153(3) 0.4543(2) 0.25875(16) 0.0270(5) Uani 1 1 d . . . .
C35A C 0.5842(8) 0.7255(6) 0.4495(3) 0.0402(16) Uani 0.396(11) 1 d . P A 2
H35C H 0.5190 0.7580 0.4679 0.048 Uiso 0.396(11) 1 calc R P A 2
H35D H 0.6488 0.7310 0.4971 0.048 Uiso 0.396(11) 1 calc R P A 2
C36A C 0.6556(9) 0.8038(5) 0.3780(5) 0.0414(16) Uani 0.396(11) 1 d . P A 2
H36C H 0.7369 0.7903 0.3682 0.050 Uiso 0.396(11) 1 calc R P A 2
H36D H 0.6763 0.8972 0.3854 0.050 Uiso 0.396(11) 1 calc R P A 2

loop_
_atom_site_aniso_label
_atom_site_aniso_U_11
_atom_site_aniso_U_22
_atom_site_aniso_U_33
_atom_site_aniso_U_23
_atom_site_aniso_U_13
_atom_site_aniso_U_12
C1 0.0156(6) 0.0226(6) 0.0153(6) 0.0027(5) 0.0014(4) 0.0045(5)
C2 0.0178(6) 0.0299(7) 0.0304(7) 0.0108(6) 0.0014(5) 0.0014(6)
C3 0.0281(9) 0.0843(15) 0.0390(10) 0.0354(10) 0.0018(7) -0.0044(9)
C4 0.0189(7) 0.0362(8) 0.0412(9) 0.0064(7) 0.0053(6) 0.0038(6)
C5 0.0282(8) 0.0264(8) 0.0837(15) 0.0107(9) 0.0138(9) 0.0023(7)
C6 0.0217(6) 0.0239(6) 0.0185(6) 0.0040(5) -0.0009(5) 0.0071(5)
C7 0.0308(7) 0.0320(7) 0.0184(6) 0.0029(5) 0.0014(5) 0.0090(6)
C8 0.0254(7) 0.0400(8) 0.0304(8) 0.0047(6) -0.0018(6) 0.0155(6)
C9 0.0381(8) 0.0271(7) 0.0272(7) 0.0082(6) -0.0044(6) 0.0088(6)
C10 0.0151(6) 0.0223(6) 0.0165(6) 0.0012(5) 0.0012(4) 0.0068(5)
C11 0.0173(6) 0.0221(6) 0.0230(6) 0.0013(5) 0.0015(5) 0.0053(5)
C12 0.0240(7) 0.0290(7) 0.0253(7) 0.0092(5) 0.0063(5) 0.0112(6)
C13 0.0338(8) 0.0396(8) 0.0179(6) 0.0033(6) -0.0008(6) 0.0180(7)
C14 0.0431(9) 0.0313(8) 0.0235(7) -0.0057(6) -0.0116(6) 0.0111(7)
C15 0.0314(7) 0.0221(6) 0.0241(7) 0.0001(5) -0.0045(6) 0.0068(6)
C16 0.0175(6) 0.0286(7) 0.0202(6) -0.0027(5) 0.0041(5) 0.0020(5)
C17 0.0262(7) 0.0314(7) 0.0288(7) -0.0024(6) 0.0070(6) 0.0086(6)
C18 0.0429(10) 0.0416(9) 0.0486(11) -0.0074(8) 0.0180(8) 0.0165(8)
C19 0.0513(12) 0.0561(12) 0.0452(11) -0.0213(9) 0.0195(9) 0.0115(10)
C20 0.0413(10) 0.0691(13) 0.0236(8) -0.0144(8) 0.0065(7) 0.0036(9)
C21 0.0249(7) 0.0505(10) 0.0212(7) -0.0029(6) 0.0027(6) 0.0059(7)
C22 0.0164(6) 0.0276(7) 0.0167(6) 0.0038(5) 0.0009(5) 0.0089(5)
C23 0.0224(7) 0.0291(7) 0.0257(7) 0.0080(5) 0.0057(5) 0.0093(6)
C24 0.0255(7) 0.0426(9) 0.0318(8) 0.0161(7) 0.0122(6) 0.0115(7)
C25 0.0299(8) 0.0588(11) 0.0269(7) 0.0130(7) 0.0125(6) 0.0256(8)
C26 0.0362(8) 0.0450(9) 0.0270(7) 0.0026(6) 0.0062(6) 0.0262(7)
C27 0.0273(7) 0.0292(7) 0.0249(7) 0.0037(5) 0.0041(6) 0.0126(6)
C35 0.052(2) 0.066(3) 0.0336(17) -0.0133(15) -0.0076(15) 0.037(2)
C28 0.0185(6) 0.0210(6) 0.0189(6) 0.0007(5) 0.0032(5) 0.0026(5)
C29 0.0221(7) 0.0251(7) 0.0322(8) -0.0031(6) 0.0017(6) 0.0054(6)
C30 0.0340(8) 0.0272(8) 0.0487(10) -0.0070(7) 0.0052(7) 0.0101(7)
C31 0.0373(9) 0.0245(7) 0.0368(9) -0.0090(6) 0.0052(7) -0.0015(6)
C32 0.0276(8) 0.0307(8) 0.0277(8) -0.0019(6) -0.0023(6) -0.0040(6)
C33 0.0207(7) 0.0270(7) 0.0263(7) 0.0026(5) -0.0002(5) 0.0025(5)
C36 0.048(3) 0.0286(16) 0.059(3) -0.0089(16) 0.013(2) 0.0079(17)
C37 0.0749(15) 0.0338(9) 0.0497(11) 0.0040(8) -0.0087(10) 0.0292(10)
C34 0.0844(15) 0.0403(10) 0.0291(9) 0.0000(7) 0.0046(9) 0.0303(10)
N1 0.0154(5) 0.0236(6) 0.0253(6) 0.0072(4) 0.0011(4) 0.0028(4)
N2 0.0175(5) 0.0210(5) 0.0177(5) 0.0038(4) 0.0002(4) 0.0043(4)
O1 0.0501(7) 0.0259(5) 0.0288(6) -0.0025(4) -0.0022(5) 0.0130(5)
P1 0.01409(15) 0.02069(16) 0.01545(16) 0.00197(12) 0.00035(11) 0.00378(12)
P2 0.01375(15) 0.01863(16) 0.01565(15) 0.00165(11) 0.00121(11) 0.00373(12)
Li 0.0247(12) 0.0253(12) 0.0268(12) -0.0010(9) -0.0015(9) 0.0065(10)
C35A 0.045(3) 0.044(3) 0.034(2) -0.011(2) -0.003(2) 0.023(2)
C36A 0.043(4) 0.024(2) 0.052(3) -0.012(2) 0.007(3) 0.008(2)

loop_
_atom_type_symbol
_atom_type_description
_atom_type_scat_dispersion_real
_atom_type_scat_dispersion_imag
_atom_type_scat_source
C C 0.0033 0.0016 'International Tables Vol C Tables 4.2.6.8 and 6.1.1.4'
H H 0.0000 0.0000 'International Tables Vol C Tables 4.2.6.8 and 6.1.1.4'
Li Li -0.0003 0.0001 'International Tables Vol C Tables 4.2.6.8 and 6.1.1.4'
N N 0.0061 0.0033 'International Tables Vol C Tables 4.2.6.8 and 6.1.1.4'
O O 0.0106 0.0060 'International Tables Vol C Tables 4.2.6.8 and 6.1.1.4'
P P 0.1023 0.0942 'International Tables Vol C Tables 4.2.6.8 and 6.1.1.4'

loop_
_geom_angle_atom_site_label_1
_geom_angle_atom_site_label_2
_geom_angle_atom_site_label_3
_geom_angle
P1 C1 H1 114.5
P1 C1 Li 76.21(7)
P2 C1 H1 114.5
P2 C1 P1 131.00(8)
P2 C1 Li 77.00(7)
Li C1 H1 124.0
C3 C2 C5 109.32(16)
C4 C2 C3 108.11(16)
C4 C2 C5 107.64(13)
N1 C2 C3 109.16(12)
N1 C2 C4 115.39(12)
N1 C2 C5 107.10(13)
C2 C3 H3A 109.5
C2 C3 H3B 109.5
C2 C3 H3C 109.5
H3A C3 H3B 109.5
H3A C3 H3C 109.5
H3B C3 H3C 109.5
C2 C4 H4A 109.5
C2 C4 H4B 109.5
C2 C4 H4C 109.5
H4A C4 H4B 109.5
H4A C4 H4C 109.5
H4B C4 H4C 109.5
C2 C5 H5A 109.5
C2 C5 H5B 109.5
C2 C5 H5C 109.5
H5A C5 H5B 109.5
H5A C5 H5C 109.5
H5B C5 H5C 109.5
C7 C6 C8 110.42(12)
C7 C6 C9 108.28(12)
C8 C6 C9 107.72(12)
N2 C6 C7 111.23(12)
N2 C6 C8 113.20(11)
N2 C6 C9 105.70(11)
C6 C7 H7A 109.5
C6 C7 H7B 109.5
C6 C7 H7C 109.5
H7A C7 H7B 109.5
H7A C7 H7C 109.5
H7B C7 H7C 109.5
C6 C8 H8A 109.5
C6 C8 H8B 109.5
C6 C8 H8C 109.5
H8A C8 H8B 109.5
H8A C8 H8C 109.5
H8B C8 H8C 109.5
C6 C9 H9A 109.5
C6 C9 H9B 109.5
C6 C9 H9C 109.5
H9A C9 H9B 109.5
H9A C9 H9C 109.5
H9B C9 H9C 109.5
C11 C10 P1 121.53(10)
C15 C10 C11 118.48(12)
C15 C10 P1 119.71(10)
C10 C11 H11 119.5
C12 C11 C10 121.09(12)
C12 C11 H11 119.5
C11 C12 H12 120.0
C13 C12 C11 119.96(13)
C13 C12 H12 120.0
C12 C13 H13 120.2
C14 C13 C12 119.54(13)
C14 C13 H13 120.2
C13 C14 H14 119.7
C13 C14 C15 120.54(14)
C15 C14 H14 119.7
C10 C15 C14 120.38(14)
C10 C15 H15 119.8
C14 C15 H15 119.8
C17 C16 C21 118.69(14)
C17 C16 P1 124.59(11)
C21 C16 P1 116.70(12)
C16 C17 H17 119.7
C16 C17 C18 120.56(16)
C18 C17 H17 119.7
C17 C18 H18 119.9
C19 C18 C17 120.28(19)
C19 C18 H18 119.9
C18 C19 H19 119.9
C18 C19 C20 120.11(17)
C20 C19 H19 119.9
C19 C20 H20 119.9
C19 C20 C21 120.23(17)
C21 C20 H20 119.9
C16 C21 H21 119.9
C20 C21 C16 120.12(18)
C20 C21 H21 119.9
C23 C22 C27 118.88(13)
C23 C22 P2 122.51(11)
C27 C22 P2 118.23(10)
C22 C23 H23 119.8
C22 C23 C24 120.46(14)
C24 C23 H23 119.8
C23 C24 H24 119.9
C25 C24 C23 120.13(15)
C25 C24 H24 119.9
C24 C25 H25 120.1
C26 C25 C24 119.84(14)
C26 C25 H25 120.1
C25 C26 H26 119.8
C25 C26 C27 120.41(15)
C27 C26 H26 119.8
C22 C27 H27 119.9
C26 C27 C22 120.27(14)
C26 C27 H27 119.9
H35A C35 H35B 109.6
C36 C35 H35A 111.8
C36 C35 H35B 111.8
C34 C35 H35A 111.8
C34 C35 H35B 111.8
C34 C35 C36 99.7(4)
C29 C28 C33 118.16(13)
C29 C28 P2 120.40(10)
C33 C28 P2 121.41(11)
C28 C29 H29 119.6
C28 C29 C30 120.87(14)
C30 C29 H29 119.6
C29 C30 H30 120.0
C31 C30 C29 120.03(16)
C31 C30 H30 120.0
C30 C31 H31 120.1
C32 C31 C30 119.78(14)
C32 C31 H31 120.1
C31 C32 H32 119.9
C31 C32 C33 120.28(15)
C33 C32 H32 119.9
C28 C33 H33 119.6
C32 C33 C28 120.84(15)
C32 C33 H33 119.6
C35 C36 H36A 110.9
C35 C36 H36B 110.9
C35 C36 C37 104.1(3)
H36A C36 H36B 109.0
C37 C36 H36A 110.9
C37 C36 H36B 110.9
C36 C37 H37A 110.9
C36 C37 H37B 110.9
H37A C37 H37B 108.9
H37C C37 H37D 108.6
O1 C37 C36 104.4(2)
O1 C37 H37A 110.9
O1 C37 H37B 110.9
O1 C37 H37C 110.4
O1 C37 H37D 110.4
O1 C37 C36A 106.5(3)
C36A C37 H37C 110.4
C36A C37 H37D 110.4
C35 C34 H34A 110.3
C35 C34 H34B 110.3
C35 C34 O1 107.2(2)
H34A C34 H34B 108.5
H34C C34 H34D 109.1
O1 C34 H34A 110.3
O1 C34 H34B 110.3
O1 C34 H34C 111.1
O1 C34 H34D 111.1
O1 C34 C35A 103.1(2)
C35A C34 H34C 111.1
C35A C34 H34D 111.1
C2 N1 P1 129.96(11)
C2 N1 Li 127.04(12)
P1 N1 Li 98.60(9)
C6 N2 P2 133.16(9)
C6 N2 Li 125.93(11)
P2 N2 Li 99.77(9)
C37 O1 C34 107.92(13)
C37 O1 Li 131.62(15)
C34 O1 Li 109.92(13)
C1 P1 C10 100.24(6)
C1 P1 C16 112.42(6)
C1 P1 Li 65.59(7)
C10 P1 Li 128.27(7)
C16 P1 C10 105.00(6)
C16 P1 Li 126.62(7)
N1 P1 C1 111.44(6)
N1 P1 C10 115.05(6)
N1 P1 C16 112.05(7)
N1 P1 Li 46.14(7)
C1 P2 C22 101.68(6)
C1 P2 C28 112.76(6)
C1 P2 Li 65.10(7)
C22 P2 C28 100.51(6)
C22 P2 Li 110.21(7)
C28 P2 Li 149.07(7)
N2 P2 C1 107.94(6)
N2 P2 C22 116.00(6)
N2 P2 C28 116.94(6)
N2 P2 Li 45.41(7)
C1 Li P1 38.21(5)
C1 Li P2 37.89(5)
N1 Li C1 73.31(9)
N1 Li P1 35.26(6)
N1 Li P2 103.97(11)
N2 Li C1 71.33(9)
N2 Li N1 119.68(14)
N2 Li P1 95.41(10)
N2 Li P2 34.82(5)
O1 Li C1 123.35(13)
O1 Li N1 118.91(13)
O1 Li N2 121.27(14)
O1 Li P1 132.50(12)
O1 Li P2 123.48(12)
P1 Li P2 70.41(6)
C34 C35A H35C 110.8
C34 C35A H35D 110.8
H35C C35A H35D 108.9
C36A C35A C34 104.8(4)
C36A C35A H35C 110.8
C36A C35A H35D 110.8
C37 C36A H36C 112.7
C37 C36A H36D 112.7
C35A C36A C37 95.1(5)
C35A C36A H36C 112.7
C35A C36A H36D 112.7
H36C C36A H36D 110.2

loop_
_geom_bond_atom_site_label_1
_geom_bond_atom_site_label_2
_geom_bond_distance
C1 H1 0.9300
C1 P1 1.7291(13)
C1 P2 1.7238(13)
C1 Li 2.546(3)
C2 C3 1.529(2)
C2 C4 1.525(2)
C2 C5 1.530(2)
C2 N1 1.4799(17)
C3 H3A 0.9600
C3 H3B 0.9600
C3 H3C 0.9600
C4 H4A 0.9600
C4 H4B 0.9600
C4 H4C 0.9600
C5 H5A 0.9600
C5 H5B 0.9600
C5 H5C 0.9600
C6 C7 1.532(2)
C6 C8 1.534(2)
C6 C9 1.537(2)
C6 N2 1.4679(17)
C7 H7A 0.9600
C7 H7B 0.9600
C7 H7C 0.9600
C8 H8A 0.9600
C8 H8B 0.9600
C8 H8C 0.9600
C9 H9A 0.9600
C9 H9B 0.9600
C9 H9C 0.9600
C10 C11 1.3956(18)
C10 C15 1.3909(18)
C10 P1 1.8364(13)
C11 H11 0.9300
C11 C12 1.3888(19)
C12 H12 0.9300
C12 C13 1.386(2)
C13 H13 0.9300
C13 C14 1.384(2)
C14 H14 0.9300
C14 C15 1.395(2)
C15 H15 0.9300
C16 C17 1.390(2)
C16 C21 1.401(2)
C16 P1 1.8306(14)
C17 H17 0.9300
C17 C18 1.395(2)
C18 H18 0.9300
C18 C19 1.372(3)
C19 H19 0.9300
C19 C20 1.382(3)
C20 H20 0.9300
C20 C21 1.394(3)
C21 H21 0.9300
C22 C23 1.3934(19)
C22 C27 1.395(2)
C22 P2 1.8340(13)
C23 H23 0.9300
C23 C24 1.394(2)
C24 H24 0.9300
C24 C25 1.384(2)
C25 H25 0.9300
C25 C26 1.380(2)
C26 H26 0.9300
C26 C27 1.393(2)
C27 H27 0.9300
C35 H35A 0.9700
C35 H35B 0.9700
C35 C36 1.532(8)
C35 C34 1.433(4)
C28 C29 1.390(2)
C28 C33 1.4013(19)
C28 P2 1.8442(14)
C29 H29 0.9300
C29 C30 1.396(2)
C30 H30 0.9300
C30 C31 1.387(2)
C31 H31 0.9300
C31 C32 1.379(3)
C32 H32 0.9300
C32 C33 1.389(2)
C33 H33 0.9300
C36 H36A 0.9700
C36 H36B 0.9700
C36 C37 1.542(5)
C37 H37A 0.9700
C37 H37B 0.9700
C37 H37C 0.9700
C37 H37D 0.9700
C37 O1 1.429(2)
C37 C36A 1.538(6)
C34 H34A 0.9700
C34 H34B 0.9700
C34 H34C 0.9700
C34 H34D 0.9700
C34 O1 1.440(2)
C34 C35A 1.584(6)
N1 P1 1.5851(12)
N1 Li 1.980(3)
N2 P2 1.5847(11)
N2 Li 1.976(3)
O1 Li 1.953(3)
P1 Li 2.715(3)
P2 Li 2.735(2)
C35A H35C 0.9700
C35A H35D 0.9700
C35A C36A 1.513(11)
C36A H36C 0.9700
C36A H36D 0.9700

loop_
_geom_torsion_atom_site_label_1
_geom_torsion_atom_site_label_2
_geom_torsion_atom_site_label_3
_geom_torsion_atom_site_label_4
_geom_torsion
C2 N1 P1 C1 -163.87(12)
C2 N1 P1 C10 82.91(14)
C2 N1 P1 C16 -36.93(14)
C2 N1 P1 Li -157.15(17)
C3 C2 N1 P1 100.61(17)
C3 C2 N1 Li -50.6(2)
C4 C2 N1 P1 -21.3(2)
C4 C2 N1 Li -172.59(14)
C5 C2 N1 P1 -141.14(13)
C5 C2 N1 Li 67.61(18)
C6 N2 P2 C1 172.26(12)
C6 N2 P2 C22 -74.49(14)
C6 N2 P2 C28 43.89(15)
C6 N2 P2 Li -167.87(18)
C7 C6 N2 P2 -71.72(16)
C7 C6 N2 Li 123.10(14)
C8 C6 N2 P2 53.30(18)
C8 C6 N2 Li -111.89(15)
C9 C6 N2 P2 170.97(12)
C9 C6 N2 Li 5.79(18)
C10 C11 C12 C13 0.4(2)
C11 C10 C15 C14 0.0(2)
C11 C10 P1 C1 56.94(12)
C11 C10 P1 C16 -59.77(12)
C11 C10 P1 N1 176.58(11)
C11 C10 P1 Li 123.84(12)
C11 C12 C13 C14 -0.5(2)
C12 C13 C14 C15 0.4(3)
C13 C14 C15 C10 -0.2(3)
C15 C10 C11 C12 -0.1(2)
C15 C10 P1 C1 -116.86(12)
C15 C10 P1 C16 126.42(12)
C15 C10 P1 N1 2.77(14)
C15 C10 P1 Li -49.97(15)
C16 C17 C18 C19 0.4(3)
C17 C16 C21 C20 -0.3(2)
C17 C16 P1 C1 -116.59(13)
C17 C16 P1 C10 -8.55(14)
C17 C16 P1 N1 116.99(13)
C17 C16 P1 Li 167.92(12)
C17 C18 C19 C20 -0.2(3)
C18 C19 C20 C21 -0.2(3)
C19 C20 C21 C16 0.5(3)
C21 C16 C17 C18 -0.1(2)
C21 C16 P1 C1 65.21(13)
C21 C16 P1 C10 173.24(11)
C21 C16 P1 N1 -61.21(13)
C21 C16 P1 Li -10.29(15)
C22 C23 C24 C25 -0.4(2)
C23 C22 C27 C26 1.1(2)
C23 C22 P2 C1 -88.70(12)
C23 C22 P2 C28 27.41(13)
C23 C22 P2 N2 154.50(11)
C23 C22 P2 Li -156.25(12)
C23 C24 C25 C26 0.8(2)
C24 C25 C26 C27 -0.3(2)
C25 C26 C27 C22 -0.6(2)
C27 C22 C23 C24 -0.6(2)
C27 C22 P2 C1 84.11(12)
C27 C22 P2 C28 -159.77(11)
C27 C22 P2 N2 -32.68(13)
C27 C22 P2 Li 16.57(13)
C35 C36 C37 O1 17.1(6)
C35 C36 C37 C36A -81.1(9)
C35 C34 O1 C37 -32.2(3)
C35 C34 O1 Li 117.1(3)
C35 C34 C35A C36A 77.4(9)
C28 C29 C30 C31 -0.8(3)
C29 C28 C33 C32 -2.3(2)
C29 C28 P2 C1 -9.87(14)
C29 C28 P2 C22 -117.40(12)
C29 C28 P2 N2 116.14(12)
C29 C28 P2 Li 69.29(19)
C29 C30 C31 C32 -0.8(3)
C30 C31 C32 C33 0.8(3)
C31 C32 C33 C28 0.8(2)
C33 C28 C29 C30 2.3(2)
C33 C28 P2 C1 168.14(11)
C33 C28 P2 C22 60.62(12)
C33 C28 P2 N2 -65.85(13)
C33 C28 P2 Li -112.69(16)
C36 C35 C34 O1 41.1(5)
C36 C35 C34 C35A -43.8(7)
C36 C37 O1 C34 7.7(3)
C36 C37 O1 Li -132.3(3)
C36 C37 C36A C35A 42.4(8)
C34 C35 C36 C37 -34.9(6)
C34 C35A C36A C37 41.4(8)
O1 C37 C36A C35A -46.4(7)
O1 C34 C35A C36A -24.9(8)
P1 C1 P2 C22 -165.38(10)
P1 C1 P2 C28 87.84(11)
P1 C1 P2 N2 -42.87(12)
P1 C1 P2 Li -58.35(11)
P1 C10 C11 C12 -174.01(11)
P1 C10 C15 C14 174.04(13)
P1 C16 C17 C18 -178.30(12)
P1 C16 C21 C20 178.03(13)
P2 C1 P1 C10 -173.81(10)
P2 C1 P1 C16 -62.77(12)
P2 C1 P1 N1 63.97(12)
P2 C1 P1 Li 58.66(11)
P2 C22 C23 C24 172.18(12)
P2 C22 C27 C26 -172.01(12)
P2 C28 C29 C30 -179.64(12)
P2 C28 C33 C32 179.68(11)
Li C1 P1 C10 127.53(7)
Li C1 P1 C16 -121.42(8)
Li C1 P1 N1 5.32(8)
Li C1 P2 C22 -107.03(8)
Li C1 P2 C28 146.19(8)
Li C1 P2 N2 15.48(8)
Li N1 P1 C1 -6.72(11)
Li N1 P1 C10 -119.94(9)
Li N1 P1 C16 120.22(10)
Li N2 P2 C1 -19.87(11)
Li N2 P2 C22 93.38(10)
Li N2 P2 C28 -148.23(10)
C35A C34 O1 C37 -5.3(4)
C35A C34 O1 Li 144.0(4)
C36A C37 O1 C34 33.7(4)
C36A C37 O1 Li -106.4(4)
